data_2015501
loop_
_publ_author_name
'Guang-You Zhang'
'Wan-Hui Wang'
'Jin-Yan Zhao'
'Xiang-Bo Wang'

_publ_section_title
;(<i>R</i>)-<i>N</i>-[(<i>R</i>)-1-(2-Hydroxy-5-methylphenyl)-2-phenylethyl]-2-methyl-1-phenylpropylammonium
 chloride
;
_journal_coeditor_code HJ3012
_journal_issue 8
_journal_name_full 'Acta Crystallographica Section C'
_journal_page_first o534
_journal_page_last o536
_journal_paper_doi 10.1107/S0108270106024802
_journal_volume 62
_journal_year 2006
_chemical_formula_iupac 'C25 H30 N O + , Cl -'
_chemical_formula_moiety 'C25 H30 N O + , Cl -'
_chemical_formula_sum 'C25 H30 Cl N O'
_chemical_formula_weight 395.95
_chemical_name_systematic
;
(R)-N-[(R)-1-(2-Hydroxy-5-methylphenyl)-2-phenylethyl]-2-methyl-1-
phenylpropylammonium chloride
;
_space_group_IT_number 19
_symmetry_cell_setting orthorhombic
_symmetry_space_group_name_Hall 'P 2ac 2ab'
_symmetry_space_group_name_H-M 'P 21 21 21'
_atom_sites_solution_hydrogens geom
_atom_sites_solution_primary direct
_atom_sites_solution_secondary difmap
_audit_creation_method SHELXL97
_cell_angle_alpha 90.00
_cell_angle_beta 90.00
_cell_angle_gamma 90.00
_cell_formula_units_Z 4
_cell_length_a 9.964(2)
_cell_length_b 11.565(2)
_cell_length_c 19.882(4)
_cell_measurement_reflns_used 1603
_cell_measurement_temperature 298(2)
_cell_measurement_theta_max 18.811
_cell_measurement_theta_min 2.286
_cell_volume 2291.1(8)
_computing_cell_refinement SMART
_computing_data_collection 'SMART (Bruker, 1997)'
_computing_data_reduction 'SAINT (Bruker, 1997)'
_computing_molecular_graphics 'SHELXTL (Bruker, 2001)'
_computing_publication_material SHELXTL
_computing_structure_refinement 'SHELXL97 (Sheldrick, 1997)'
_computing_structure_solution 'SHELXS97 (Sheldrick, 1997)'
_diffrn_ambient_temperature 298(2)
_diffrn_measured_fraction_theta_full 1.000
_diffrn_measured_fraction_theta_max 1.000
_diffrn_measurement_device_type 'Bruker SMART CCD area-detector'
_diffrn_measurement_method '\f and \w'
_diffrn_radiation_monochromator graphite
_diffrn_radiation_source 'fine-focus sealed tube'
_diffrn_radiation_type MoK\a
_diffrn_radiation_wavelength 0.71073
_diffrn_reflns_av_R_equivalents 0.0569
_diffrn_reflns_av_sigmaI/netI 0.0728
_diffrn_reflns_limit_h_max 11
_diffrn_reflns_limit_h_min -6
_diffrn_reflns_limit_k_max 13
_diffrn_reflns_limit_k_min -12
_diffrn_reflns_limit_l_max 23
_diffrn_reflns_limit_l_min -23
_diffrn_reflns_number 11656
_diffrn_reflns_theta_full 25.02
_diffrn_reflns_theta_max 25.02
_diffrn_reflns_theta_min 2.04
_diffrn_standards_decay_% 0
_exptl_absorpt_coefficient_mu 0.181
_exptl_absorpt_correction_T_max 0.9810
_exptl_absorpt_correction_T_min 0.9623
_exptl_absorpt_correction_type multi-scan
_exptl_absorpt_process_details '(SADABS; Bruker, 1997)'
_exptl_crystal_colour colourless
_exptl_crystal_density_diffrn 1.148
_exptl_crystal_density_method 'not measured'
_exptl_crystal_description block
_exptl_crystal_F_000 848
_exptl_crystal_size_max 0.21
_exptl_crystal_size_mid 0.15
_exptl_crystal_size_min 0.12
_refine_diff_density_max 0.309
_refine_diff_density_min -0.134
_refine_ls_abs_structure_details 'Flack (1983), with 1736 Friedel pairs'
_refine_ls_abs_structure_Flack -0.07(8)
_refine_ls_extinction_method none
_refine_ls_goodness_of_fit_ref 0.977
_refine_ls_hydrogen_treatment constr
_refine_ls_matrix_type full
_refine_ls_number_parameters 257
_refine_ls_number_reflns 4040
_refine_ls_number_restraints 0
_refine_ls_restrained_S_all 0.977
_refine_ls_R_factor_all 0.0900
_refine_ls_R_factor_gt 0.0545
_refine_ls_shift/su_max 0.001
_refine_ls_shift/su_mean 0.000
_refine_ls_structure_factor_coef Fsqd
_refine_ls_weighting_details 'calc w = 1/[\s^2^(Fo^2^)+(0.0373P)^2^] where P=(Fo^2^+2Fc^2^)/3'
_refine_ls_weighting_scheme calc
_refine_ls_wR_factor_gt 0.0913
_refine_ls_wR_factor_ref 0.1014
_reflns_number_gt 2725
_reflns_number_total 4040
_reflns_threshold_expression I>2\s(I)
_cod_data_source_file hj3012.cif
_cod_data_source_block I
_cod_depositor_comments
;
The following automatic conversions were performed:
'_symmetry_cell_setting' value 'Orthorhombic' changed to 'orthorhombic'
according to '/home/saulius/struct/CIF-dictionaries/cif_core.dic'
dictionary named 'cif_core.dic' version 2.4.1 from 2010-06-29.

Automatic conversion script
Id: cif_fix_enum 1527 2010-12-29 10:47:43Z saulius 

The following automatic conversions were performed:

'_symmetry_cell_setting' value 'Orthorhombic' changed to
'orthorhombic' according to
/home/saulius/struct/CIF-dictionaries/cif_core.dic dictionary named
'cif_core.dic' version 2.4.1 from 2010-06-29.

Automatic conversion script
Id: cif_fix_values 1715 2011-07-08 13:25:40Z adriana 
;
_cod_original_sg_symbol_Hall P2ac2ab
_cod_database_code 2015501
_cod_database_fobs_code 2015501

loop_
_symmetry_equiv_pos_as_xyz
'x, y, z'
'-x+1/2, -y, z+1/2'
'-x, y+1/2, -z+1/2'
'x+1/2, -y+1/2, -z'

loop_
_atom_site_type_symbol
_atom_site_label
_atom_site_fract_x
_atom_site_fract_y
_atom_site_fract_z
_atom_site_U_iso_or_equiv
_atom_site_adp_type
_atom_site_calc_flag
_atom_site_refinement_flags
_atom_site_occupancy
C C1 0.1463(3) 0.5176(2) 0.88723(14) 0.0467(8) Uani d . 1
C C2 0.1408(4) 0.6082(3) 0.93194(14) 0.0526(8) Uani d . 1
H H2 0.0649 0.6549 0.9339 0.063 Uiso calc R 1
C C3 0.2478(4) 0.6295(3) 0.97370(16) 0.0564(9) Uani d . 1
H H3 0.2435 0.6914 1.0034 0.068 Uiso calc R 1
C C4 0.3614(3) 0.5614(3) 0.97276(14) 0.0492(8) Uani d . 1
C C5 0.4820(4) 0.5902(3) 1.01569(17) 0.0786(11) Uani d . 1
H H5A 0.5198 0.5202 1.0334 0.118 Uiso calc R 1
H H5B 0.4549 0.6395 1.0521 0.118 Uiso calc R 1
H H5C 0.5479 0.6293 0.9888 0.118 Uiso calc R 1
C C6 0.3634(3) 0.4690(2) 0.92814(13) 0.0446(8) Uani d . 1
H H6 0.4387 0.4216 0.9267 0.053 Uiso calc R 1
C C7 0.2567(3) 0.4451(2) 0.88567(13) 0.0392(7) Uani d . 1
C C8 0.2611(3) 0.3412(2) 0.83939(11) 0.0410(7) Uani d . 1
H H8 0.3523 0.3096 0.8398 0.049 Uiso calc R 1
C C9 0.1629(3) 0.2444(2) 0.85856(14) 0.0515(8) Uani d . 1
H H9A 0.0755 0.2778 0.8678 0.062 Uiso calc R 1
H H9B 0.1533 0.1917 0.8209 0.062 Uiso calc R 1
C C10 0.2099(3) 0.1779(3) 0.91947(13) 0.0470(8) Uani d . 1
C C11 0.1790(4) 0.2133(3) 0.98405(15) 0.0690(11) Uani d . 1
H H11 0.1273 0.2793 0.9906 0.083 Uiso calc R 1
C C12 0.2245(5) 0.1511(3) 1.03900(17) 0.0907(15) Uani d . 1
H H12 0.2037 0.1758 1.0823 0.109 Uiso calc R 1
C C13 0.2990(4) 0.0547(4) 1.0301(2) 0.0942(14) Uani d . 1
H H13 0.3305 0.0142 1.0673 0.113 Uiso calc R 1
C C14 0.3283(4) 0.0166(4) 0.9670(2) 0.0943(13) Uani d . 1
H H14 0.3776 -0.0509 0.9610 0.113 Uiso calc R 1
C C15 0.2840(4) 0.0791(3) 0.91200(17) 0.0727(11) Uani d . 1
H H15 0.3051 0.0535 0.8690 0.087 Uiso calc R 1
C C16 0.3237(3) 0.4615(2) 0.73565(13) 0.0438(8) Uani d . 1
H H16 0.3304 0.5298 0.7646 0.053 Uiso calc R 1
C C17 0.2646(4) 0.5003(3) 0.66817(15) 0.0598(9) Uani d . 1
H H17 0.2578 0.4325 0.6388 0.072 Uiso calc R 1
C C18 0.1256(4) 0.5526(3) 0.67546(16) 0.0877(12) Uani d . 1
H H18A 0.0630 0.4935 0.6883 0.132 Uiso calc R 1
H H18B 0.0984 0.5858 0.6333 0.132 Uiso calc R 1
H H18C 0.1274 0.6117 0.7094 0.132 Uiso calc R 1
C C19 0.3581(5) 0.5866(3) 0.63542(18) 0.1053(15) Uani d . 1
H H19A 0.3659 0.6538 0.6635 0.158 Uiso calc R 1
H H19B 0.3228 0.6087 0.5924 0.158 Uiso calc R 1
H H19C 0.4450 0.5522 0.6296 0.158 Uiso calc R 1
C C20 0.4622(3) 0.4092(2) 0.73013(14) 0.0442(8) Uani d . 1
C C21 0.5691(4) 0.4562(3) 0.76413(15) 0.0575(9) Uani d . 1
H H21 0.5541 0.5179 0.7932 0.069 Uiso calc R 1
C C22 0.6982(4) 0.4145(4) 0.75654(19) 0.0754(11) Uani d . 1
H H22 0.7693 0.4485 0.7795 0.090 Uiso calc R 1
C C23 0.7197(4) 0.3219(3) 0.7144(2) 0.0759(11) Uani d . 1
H H23 0.8059 0.2926 0.7090 0.091 Uiso calc R 1
C C24 0.6153(4) 0.2728(3) 0.68051(18) 0.0671(10) Uani d . 1
H H24 0.6306 0.2103 0.6520 0.080 Uiso calc R 1
C C25 0.4874(4) 0.3154(3) 0.68839(14) 0.0532(8) Uani d . 1
H H25 0.4167 0.2809 0.6654 0.064 Uiso calc R 1
Cl Cl1 0.15209(11) 0.18788(7) 0.66694(4) 0.0772(3) Uani d . 1
N N1 0.2278(2) 0.37861(18) 0.76843(10) 0.0420(6) Uani d . 1
H H1A 0.2226 0.3149 0.7426 0.050 Uiso calc R 1
H H1B 0.1459 0.4115 0.7688 0.050 Uiso calc R 1
O O1 0.0433(2) 0.49385(17) 0.84297(11) 0.0578(6) Uani d . 1
H H1 -0.0019 0.5522 0.8373 0.087 Uiso calc R 1

loop_
_atom_site_aniso_label
_atom_site_aniso_U_11
_atom_site_aniso_U_22
_atom_site_aniso_U_33
_atom_site_aniso_U_12
_atom_site_aniso_U_13
_atom_site_aniso_U_23
C1 0.044(2) 0.0520(19) 0.0442(16) -0.0006(18) -0.0025(18) -0.0014(14)
C2 0.050(2) 0.0526(18) 0.0552(18) 0.0068(18) 0.0027(19) -0.0128(16)
C3 0.069(3) 0.0454(18) 0.0542(18) -0.006(2) 0.009(2) -0.0159(16)
C4 0.052(2) 0.0521(19) 0.0436(17) -0.0124(19) 0.0010(18) -0.0027(15)
C5 0.078(3) 0.083(3) 0.075(2) -0.009(2) -0.021(2) -0.020(2)
C6 0.049(2) 0.0430(17) 0.0421(16) -0.0010(16) -0.0018(17) 0.0022(14)
C7 0.042(2) 0.0417(16) 0.0341(14) -0.0016(16) -0.0001(16) 0.0013(13)
C8 0.0463(19) 0.0394(16) 0.0372(15) -0.0019(14) -0.0027(16) 0.0021(13)
C9 0.060(2) 0.0471(16) 0.0478(16) -0.0111(18) -0.0019(18) -0.0024(14)
C10 0.057(2) 0.0411(16) 0.0426(17) -0.0123(18) 0.0009(16) 0.0040(15)
C11 0.108(3) 0.044(2) 0.054(2) -0.006(2) 0.004(2) -0.0059(16)
C12 0.154(5) 0.073(3) 0.045(2) -0.021(3) -0.011(3) 0.006(2)
C13 0.101(4) 0.099(3) 0.083(3) -0.005(3) -0.033(3) 0.036(3)
C14 0.091(3) 0.092(3) 0.099(3) 0.025(3) 0.010(3) 0.023(3)
C15 0.083(3) 0.074(2) 0.061(2) 0.017(2) 0.019(2) 0.0049(19)
C16 0.058(2) 0.0325(15) 0.0413(16) -0.0026(16) 0.0031(17) -0.0012(13)
C17 0.077(3) 0.0557(18) 0.0472(17) 0.0193(19) 0.004(2) 0.0057(16)
C18 0.093(3) 0.099(3) 0.072(2) 0.038(3) -0.010(3) 0.017(2)
C19 0.121(4) 0.104(3) 0.092(3) 0.017(3) 0.026(3) 0.057(3)
C20 0.054(2) 0.0364(17) 0.0420(16) -0.0031(16) 0.0063(18) 0.0091(14)
C21 0.065(3) 0.056(2) 0.0517(19) -0.016(2) 0.006(2) -0.0002(17)
C22 0.055(3) 0.087(3) 0.084(3) -0.012(2) -0.005(2) 0.011(2)
C23 0.055(3) 0.076(3) 0.097(3) 0.008(3) 0.015(3) 0.016(3)
C24 0.067(3) 0.059(2) 0.075(2) 0.009(2) 0.012(2) -0.0034(18)
C25 0.057(2) 0.0452(17) 0.0572(19) 0.0023(19) 0.0032(18) -0.0053(17)
Cl1 0.0950(8) 0.0655(5) 0.0712(5) -0.0223(6) -0.0194(6) -0.0136(5)
N1 0.0440(16) 0.0408(13) 0.0412(12) 0.0002(13) -0.0044(13) -0.0021(11)
O1 0.0460(14) 0.0664(14) 0.0609(12) 0.0099(11) -0.0092(13) -0.0108(13)

loop_
_atom_type_symbol
_atom_type_description
_atom_type_scat_dispersion_real
_atom_type_scat_dispersion_imag
_atom_type_scat_source
C C 0.0033 0.0016 'International Tables Vol C Tables 4.2.6.8 and 6.1.1.4'
H H 0.0000 0.0000 'International Tables Vol C Tables 4.2.6.8 and 6.1.1.4'
N N 0.0061 0.0033 'International Tables Vol C Tables 4.2.6.8 and 6.1.1.4'
O O 0.0106 0.0060 'International Tables Vol C Tables 4.2.6.8 and 6.1.1.4'
Cl Cl 0.1484 0.1585 'International Tables Vol C Tables 4.2.6.8 and 6.1.1.4'

loop_
_geom_angle_atom_site_label_1
_geom_angle_atom_site_label_2
_geom_angle_atom_site_label_3
_geom_angle
_geom_angle_publ_flag
C2 C1 O1 122.3(3) ?
C2 C1 C7 120.5(3) ?
O1 C1 C7 117.2(2) ?
C3 C2 C1 119.7(3) ?
C3 C2 H2 120.1 ?
C1 C2 H2 120.1 ?
C2 C3 C4 121.8(3) ?
C2 C3 H3 119.1 ?
C4 C3 H3 119.1 ?
C3 C4 C6 117.3(3) ?
C3 C4 C5 121.3(3) ?
C6 C4 C5 121.3(3) ?
C4 C5 H5A 109.5 ?
C4 C5 H5B 109.5 ?
H5A C5 H5B 109.5 ?
C4 C5 H5C 109.5 ?
H5A C5 H5C 109.5 ?
H5B C5 H5C 109.5 ?
C7 C6 C4 122.2(3) ?
C7 C6 H6 118.9 ?
C4 C6 H6 118.9 ?
C1 C7 C6 118.4(3) ?
C1 C7 C8 121.1(3) ?
C6 C7 C8 120.4(3) ?
N1 C8 C7 109.5(2) yes
N1 C8 C9 107.5(2) yes
C7 C8 C9 114.2(2) yes
N1 C8 H8 108.5 ?
C7 C8 H8 108.5 ?
C9 C8 H8 108.5 ?
C10 C9 C8 111.9(2) ?
C10 C9 H9A 109.2 ?
C8 C9 H9A 109.2 ?
C10 C9 H9B 109.2 ?
C8 C9 H9B 109.2 ?
H9A C9 H9B 107.9 ?
C15 C10 C11 117.9(3) ?
C15 C10 C9 120.4(3) ?
C11 C10 C9 121.7(3) ?
C10 C11 C12 120.4(3) ?
C10 C11 H11 119.8 ?
C12 C11 H11 119.8 ?
C13 C12 C11 120.4(4) ?
C13 C12 H12 119.8 ?
C11 C12 H12 119.8 ?
C12 C13 C14 120.4(4) ?
C12 C13 H13 119.8 ?
C14 C13 H13 119.8 ?
C13 C14 C15 119.4(4) ?
C13 C14 H14 120.3 ?
C15 C14 H14 120.3 ?
C10 C15 C14 121.5(3) ?
C10 C15 H15 119.2 ?
C14 C15 H15 119.2 ?
N1 C16 C20 111.0(2) yes
N1 C16 C17 108.8(2) yes
C20 C16 C17 113.9(2) yes
N1 C16 H16 107.7 ?
C20 C16 H16 107.7 ?
C17 C16 H16 107.7 ?
C19 C17 C18 109.8(3) ?
C19 C17 C16 109.5(3) ?
C18 C17 C16 112.6(3) ?
C19 C17 H17 108.3 ?
C18 C17 H17 108.3 ?
C16 C17 H17 108.3 ?
C17 C18 H18A 109.5 ?
C17 C18 H18B 109.5 ?
H18A C18 H18B 109.5 ?
C17 C18 H18C 109.5 ?
H18A C18 H18C 109.5 ?
H18B C18 H18C 109.5 ?
C17 C19 H19A 109.5 ?
C17 C19 H19B 109.5 ?
H19A C19 H19B 109.5 ?
C17 C19 H19C 109.5 ?
H19A C19 H19C 109.5 ?
H19B C19 H19C 109.5 ?
C21 C20 C25 117.6(3) ?
C21 C20 C16 121.0(3) ?
C25 C20 C16 121.4(3) ?
C20 C21 C22 122.0(3) ?
C20 C21 H21 119.0 ?
C22 C21 H21 119.0 ?
C23 C22 C21 118.8(4) ?
C23 C22 H22 120.6 ?
C21 C22 H22 120.6 ?
C24 C23 C22 120.4(4) ?
C24 C23 H23 119.8 ?
C22 C23 H23 119.8 ?
C23 C24 C25 120.1(3) ?
C23 C24 H24 120.0 ?
C25 C24 H24 120.0 ?
C24 C25 C20 121.1(3) ?
C24 C25 H25 119.5 ?
C20 C25 H25 119.5 ?
C16 N1 C8 116.6(2) ?
C16 N1 H1A 108.1 ?
C8 N1 H1A 108.1 ?
C16 N1 H1B 108.1 ?
C8 N1 H1B 108.1 ?
H1A N1 H1B 107.3 ?
C1 O1 H1 109.5 ?
C1 O1 H1 109.5 ?

loop_
_geom_bond_atom_site_label_1
_geom_bond_atom_site_label_2
_geom_bond_distance
_geom_bond_publ_flag
C1 C2 1.376(4) ?
C1 O1 1.379(3) ?
C1 C7 1.383(4) ?
C2 C3 1.374(4) ?
C2 H2 0.9300 ?
C3 C4 1.379(4) ?
C3 H3 0.9300 ?
C4 C6 1.389(4) ?
C4 C5 1.511(4) ?
C5 H5A 0.9600 ?
C5 H5B 0.9600 ?
C5 H5C 0.9600 ?
C6 C7 1.385(4) ?
C6 H6 0.9300 ?
C7 C8 1.515(3) yes
C8 N1 1.513(3) yes
C8 C9 1.535(4) yes
C8 H8 0.9800 ?
C9 C10 1.509(4) ?
C9 H9A 0.9700 ?
C9 H9B 0.9700 ?
C10 C15 1.368(4) ?
C10 C11 1.382(4) ?
C11 C12 1.385(5) ?
C11 H11 0.9300 ?
C12 C13 1.350(5) ?
C12 H12 0.9300 ?
C13 C14 1.361(5) ?
C13 H13 0.9300 ?
C14 C15 1.384(5) ?
C14 H14 0.9300 ?
C15 H15 0.9300 ?
C16 N1 1.502(3) yes
C16 C20 1.510(4) yes
C16 C17 1.533(4) yes
C16 H16 0.9800 ?
C17 C19 1.514(4) ?
C17 C18 1.519(4) ?
C17 H17 0.9800 ?
C18 H18A 0.9600 ?
C18 H18B 0.9600 ?
C18 H18C 0.9600 ?
C19 H19A 0.9600 ?
C19 H19B 0.9600 ?
C19 H19C 0.9600 ?
C20 C21 1.373(4) ?
C20 C25 1.389(4) ?
C21 C22 1.382(5) ?
C21 H21 0.9300 ?
C22 C23 1.377(5) ?
C22 H22 0.9300 ?
C23 C24 1.363(5) ?
C23 H23 0.9300 ?
C24 C25 1.375(4) ?
C24 H24 0.9300 ?
C25 H25 0.9300 ?
N1 H1A 0.9000 ?
N1 H1B 0.9000 ?
O1 H1 0.8200 ?

loop_
_geom_hbond_atom_site_label_D
_geom_hbond_atom_site_label_H
_geom_hbond_atom_site_label_A
_geom_hbond_site_symmetry_A
_geom_hbond_distance_DH
_geom_hbond_distance_HA
_geom_hbond_distance_DA
_geom_hbond_angle_DHA
O1 H1 Cl1 3_556 0.82 2.17 2.978(2) 168.6
N1 H1B O1 . 0.90 2.03 2.711(3) 131.3
N1 H1A Cl1 . 0.90 2.22 3.083(2) 161.6

loop_
_geom_torsion_atom_site_label_1
_geom_torsion_atom_site_label_2
_geom_torsion_atom_site_label_3
_geom_torsion_atom_site_label_4
_geom_torsion
O1 C1 C2 C3 -178.4(3)
C7 C1 C2 C3 2.4(4)
C1 C2 C3 C4 -0.7(5)
C2 C3 C4 C6 -0.6(4)
C2 C3 C4 C5 176.0(3)
C3 C4 C6 C7 0.3(4)
C5 C4 C6 C7 -176.3(3)
C2 C1 C7 C6 -2.6(4)
O1 C1 C7 C6 178.1(2)
C2 C1 C7 C8 176.6(2)
O1 C1 C7 C8 -2.7(4)
C4 C6 C7 C1 1.3(4)
C4 C6 C7 C8 -178.0(2)
C1 C7 C8 N1 51.8(3)
C6 C7 C8 N1 -128.9(3)
C1 C7 C8 C9 -68.7(3)
C6 C7 C8 C9 110.5(3)
N1 C8 C9 C10 163.9(2)
C7 C8 C9 C10 -74.5(3)
C8 C9 C10 C15 -93.5(3)
C8 C9 C10 C11 87.2(4)
C15 C10 C11 C12 1.2(5)
C9 C10 C11 C12 -179.4(3)
C10 C11 C12 C13 -0.4(6)
C11 C12 C13 C14 -1.1(7)
C12 C13 C14 C15 1.7(7)
C11 C10 C15 C14 -0.6(6)
C9 C10 C15 C14 -180.0(3)
C13 C14 C15 C10 -0.8(6)
N1 C16 C17 C19 178.3(2)
C20 C16 C17 C19 -57.4(3)
N1 C16 C17 C18 55.8(3)
C20 C16 C17 C18 -179.9(3)
N1 C16 C20 C21 -115.8(3)
C17 C16 C20 C21 121.1(3)
N1 C16 C20 C25 67.1(3)
C17 C16 C20 C25 -56.1(3)
C25 C20 C21 C22 1.5(4)
C16 C20 C21 C22 -175.8(3)
C20 C21 C22 C23 -1.1(5)
C21 C22 C23 C24 0.4(5)
C22 C23 C24 C25 -0.2(5)
C23 C24 C25 C20 0.6(5)
C21 C20 C25 C24 -1.2(4)
C16 C20 C25 C24 176.0(3)
C20 C16 N1 C8 60.8(3)
C17 C16 N1 C8 -173.2(2)
C7 C8 N1 C16 63.7(3)
C9 C8 N1 C16 -171.8(2)

loop_
_cod_related_entry_id
_cod_related_entry_database
_cod_related_entry_code
1 ChemSpider 21180840
